data_7701725
loop_
_publ_author_name
'So, Shiu-Chun'
'Cheung, Wai-Man'
'Chiu, Wai-Hang'
'de Vere-Tucker, Matthew'
'Sung, Herman H.-Y.'
'Williams, Ian D.'
'Leung, Wa-Hung'

_publ_section_title
;
 Iridium porphyrin complexes with \m-nitrido, hydroxo, hydrosulfido and
 alkynyl ligands.
;
_journal_issue 23
_journal_name_full 'Dalton transactions (Cambridge, England : 2003)'
_journal_page_first 8340
_journal_page_last 8349
_journal_paper_doi 10.1039/c9dt00244h
_journal_volume 48
_journal_year 2019
_chemical_formula_moiety 'C61 H63 Cl3 Co Ir N5 O9 P3 Ru, C H2 Cl2'
_chemical_formula_sum 'C62 H65 Cl5 Co Ir N5 O9 P3 Ru'
_chemical_formula_weight 1646.55
_space_group_crystal_system monoclinic
_space_group_IT_number 14
_space_group_name_Hall '-P 2yn'
_space_group_name_H-M_alt 'P 1 21/n 1'
_atom_sites_solution_hydrogens geom
_atom_sites_solution_primary direct
_audit_creation_date 2018-05-29
_audit_creation_method
;
Olex2 1.2
(compiled 2017.08.10 svn.r3458 for OlexSys, GUI svn.r5381)
;
_audit_update_record
;
2019-05-01 deposited with the CCDC.	2019-05-15 downloaded from the CCDC.
;
_cell_angle_alpha 90
_cell_angle_beta 101.0227(15)
_cell_angle_gamma 90
_cell_formula_units_Z 4
_cell_length_a 13.4813(2)
_cell_length_b 29.6101(6)
_cell_length_c 16.4218(2)
_cell_measurement_reflns_used 14782
_cell_measurement_temperature 99.9(5)
_cell_measurement_theta_max 75.3190
_cell_measurement_theta_min 4.9410
_cell_volume 6434.36(18)
_computing_cell_refinement
;
CrysAlisPro, Agilent Technologies,
Version 1.171.37.35 (release 13-08-2014 CrysAlis171 .NET)
(compiled Aug 13 2014,18:06:01)
;
_computing_data_collection
;
CrysAlisPro, Agilent Technologies,
Version 1.171.37.35 (release 13-08-2014 CrysAlis171 .NET)
(compiled Aug 13 2014,18:06:01)
;
_computing_data_reduction
;
CrysAlisPro, Agilent Technologies,
Version 1.171.37.35 (release 13-08-2014 CrysAlis171 .NET)
(compiled Aug 13 2014,18:06:01)
;
_computing_molecular_graphics 'Olex2 (Dolomanov et al., 2009)'
_computing_publication_material 'Olex2 (Dolomanov et al., 2009)'
_computing_structure_refinement 'ShelXL (Sheldrick, 2015)'
_computing_structure_solution 'ShelXS (Sheldrick, 2008)'
_diffrn_ambient_temperature 100.15
_diffrn_detector_area_resol_mean 10.3587
_diffrn_detector_type Atlas
_diffrn_measured_fraction_theta_full 0.986
_diffrn_measured_fraction_theta_max 0.985
_diffrn_measurement_details
;
#__ type_ start__ end____ width___ exp.time_
  1 omega   80.00  178.00   0.7000   10.0000
omega____ theta____ kappa____ phi______ frames
    -      110.5703   30.0000   90.0000 140

#__ type_ start__ end____ width___ exp.time_
  2 omega  -49.00   35.00   0.7000    4.0000
omega____ theta____ kappa____ phi______ frames
    -      -40.6953   37.0000   60.0000 120

#__ type_ start__ end____ width___ exp.time_
  3 omega   24.00   97.50   0.7000    4.0000
omega____ theta____ kappa____ phi______ frames
    -       40.6953 -125.0000  -30.0000 105

#__ type_ start__ end____ width___ exp.time_
  4 omega   12.00  114.90   0.7000    4.0000
omega____ theta____ kappa____ phi______ frames
    -       40.6953   57.0000 -150.0000 147

#__ type_ start__ end____ width___ exp.time_
  5 omega   26.00  108.60   0.7000   10.0000
omega____ theta____ kappa____ phi______ frames
    -      110.5703  -94.0000  -30.0000 118

#__ type_ start__ end____ width___ exp.time_
  6 omega   33.00   91.80   0.7000   10.0000
omega____ theta____ kappa____ phi______ frames
    -      110.5703  -30.0000  -90.0000 84

#__ type_ start__ end____ width___ exp.time_
  7 omega   36.00   98.30   0.7000   10.0000
omega____ theta____ kappa____ phi______ frames
    -      110.5703  -45.0000  -30.0000 89

#__ type_ start__ end____ width___ exp.time_
  8 omega   94.00  178.00   0.7000   10.0000
omega____ theta____ kappa____ phi______ frames
    -      110.5703  125.0000   30.0000 120

#__ type_ start__ end____ width___ exp.time_
  9 omega   15.00  117.20   0.7000    4.0000
omega____ theta____ kappa____ phi______ frames
    -       40.6953   37.0000  120.0000 146

#__ type_ start__ end____ width___ exp.time_
 10 omega    7.00  119.00   0.7000    4.0000
omega____ theta____ kappa____ phi______ frames
    -       40.6953   77.0000  -30.0000 160

#__ type_ start__ end____ width___ exp.time_
 11 omega   77.00  104.30   0.7000   10.0000
omega____ theta____ kappa____ phi______ frames
    -      110.5703   77.0000  -90.0000 39
;
_diffrn_measurement_device 'kappa diffractometer'
_diffrn_measurement_device_type 'SuperNova, Dual, Cu at zero, Atlas'
_diffrn_measurement_method '\w scans'
_diffrn_radiation_monochromator mirror
_diffrn_radiation_probe x-ray
_diffrn_radiation_type CuK\a
_diffrn_radiation_wavelength 1.54184
_diffrn_reflns_av_R_equivalents 0.0441
_diffrn_reflns_av_unetI/netI 0.0464
_diffrn_reflns_Laue_measured_fraction_full 0.986
_diffrn_reflns_Laue_measured_fraction_max 0.985
_diffrn_reflns_limit_h_max 14
_diffrn_reflns_limit_h_min -16
_diffrn_reflns_limit_k_max 35
_diffrn_reflns_limit_k_min -25
_diffrn_reflns_limit_l_max 19
_diffrn_reflns_limit_l_min -18
_diffrn_reflns_number 28631
_diffrn_reflns_point_group_measured_fraction_full 0.986
_diffrn_reflns_point_group_measured_fraction_max 0.985
_diffrn_reflns_theta_full 66.500
_diffrn_reflns_theta_max 66.999
_diffrn_reflns_theta_min 4.482
_diffrn_source 'micro-focus sealed X-ray tube'
_diffrn_source_current 0.80
_diffrn_source_power 0.040
_diffrn_source_target Cu
_diffrn_source_voltage 50
_exptl_absorpt_coefficient_mu 10.901
_exptl_absorpt_correction_T_max 1.00000
_exptl_absorpt_correction_T_min 0.38524
_exptl_absorpt_correction_type multi-scan
_exptl_absorpt_process_details
;
CrysAlisPro, Agilent Technologies,
Version 1.171.37.35 (release 13-08-2014 CrysAlis171 .NET)
(compiled Aug 13 2014,18:06:01)
Empirical absorption correction using spherical harmonics,
 implemented in SCALE3 ABSPACK scaling algorithm.
;
_exptl_crystal_colour purple
_exptl_crystal_density_diffrn 1.700
_exptl_crystal_density_method 'not measured'
_exptl_crystal_description plate
_exptl_crystal_F_000 3288
_exptl_crystal_size_max 0.2
_exptl_crystal_size_mid 0.18
_exptl_crystal_size_min 0.03
_refine_diff_density_max 1.212
_refine_diff_density_min -0.905
_refine_diff_density_rms 0.120
_refine_ls_extinction_method none
_refine_ls_goodness_of_fit_ref 1.018
_refine_ls_hydrogen_treatment constr
_refine_ls_matrix_type full
_refine_ls_number_parameters 937
_refine_ls_number_reflns 11285
_refine_ls_number_restraints 147
_refine_ls_restrained_S_all 1.018
_refine_ls_R_factor_all 0.0496
_refine_ls_R_factor_gt 0.0392
_refine_ls_shift/su_max 0.012
_refine_ls_shift/su_mean 0.000
_refine_ls_structure_factor_coef Fsqd
_refine_ls_weighting_details 'w=1/[\s^2^(Fo^2^)+(0.0620P)^2^+5.4858P] where P=(Fo^2^+2Fc^2^)/3'
_refine_ls_weighting_scheme calc
_refine_ls_wR_factor_gt 0.0975
_refine_ls_wR_factor_ref 0.1030
_reflns_Friedel_coverage 0.000
_reflns_number_gt 9766
_reflns_number_total 11285
_reflns_threshold_expression 'I > 2\s(I)'
_cod_data_source_file c9dt00244h2.cif
_cod_data_source_block benson23a
_cod_original_cell_volume 6434.3(2)
_cod_database_code 7701725
_shelx_shelxl_version_number 2014/7
_shelx_space_group_comment
;
The symmetry employed for this shelxl refinement is uniquely defined
by the following loop, which should always be used as a source of
symmetry information in preference to the above space-group names.
They are only intended as comments.
;
_olex2_refinement_description
;
1. Fixed Uiso
 At 1.2 times of:
  All C(H) groups, All C(H,H) groups, All C(H,H,H,H) groups
 At 1.5 times of:
  All C(H,H,H) groups
2. Restrained distances
 C20A-C19A = C20-C19
 1.52 with sigma of 0.02
 Cl2S-C1SA = Cl2S-C1S = Cl1A-C1SA = Cl1S-C1S
 1.72 with sigma of 0.02
 C22A-C21A = C22-C21
 1.52 with sigma of 0.02
 O6A-C21A
 1.4 with sigma of 0.02
 O3A-C15A
 1.4 with sigma of 0.02
 C16A-C15A
 1.5 with sigma of 0.02
 P0AA-C21A
 2.6 with sigma of 0.04
 O1-C11 \\sim O1A-C11
 with sigma of 0.02
 O2-C13 \\sim O2A-C13
 with sigma of 0.02
 O5-C19 \\sim O5A-C19A
 with sigma of 0.02
3. Uiso/Uaniso restraints and constraints
Uanis(C1SA) \\sim Ueq: with sigma of 0.003 and sigma for terminal atoms of 0.002
Uanis(C1S) \\sim Ueq: with sigma of 0.005 and sigma for terminal atoms of 0.002
Uanis(O6A) \\sim Ueq: with sigma of 0.005 and sigma for terminal atoms of 0.002
Uanis(P8) \\sim Ueq, Uanis(P0AA) \\sim Ueq: with sigma of 0.005 and sigma for
terminal atoms of 0.002
Uanis(O5A) \\sim Ueq, Uanis(O4A) \\sim Ueq: with sigma of 0.005 and sigma for
terminal atoms of 0.003
Uanis(O2A) \\sim Ueq: with sigma of 0.005 and sigma for terminal atoms of 0.003
Uanis(O3A) \\sim Ueq, Uanis(C15A) \\sim Ueq: with sigma of 0.005 and sigma for
terminal atoms of 0.003
Uanis(C16A) \\sim Ueq: with sigma of 0.005 and sigma for terminal atoms of 0.003
4. Rigid body (RIGU) restrains
 Cl1A, C1SA
 with sigma for 1-2 distances of 0.005 and sigma for 1-3 distances of 0.002
 O6, C21, C22
 with sigma for 1-2 distances of 0.001 and sigma for 1-3 distances of 0.001
 O6A, C21A, C22A
 with sigma for 1-2 distances of 0.001 and sigma for 1-3 distances of 0.001
 O5A, C19A, C20A
 with sigma for 1-2 distances of 0.001 and sigma for 1-3 distances of 0.001
 O5, C19, C20
 with sigma for 1-2 distances of 0.001 and sigma for 1-3 distances of 0.001
 O3, C15, C16
 with sigma for 1-2 distances of 0.002 and sigma for 1-3 distances of 0.001
 O3A, C15A, C16A
 with sigma for 1-2 distances of 0.002 and sigma for 1-3 distances of 0.001
 P1, O1A, C11
 with sigma for 1-2 distances of 0.001 and sigma for 1-3 distances of 0.001
5. Others
 Fixed Sof: P0AA(0.1) P2(0.9) P3(0.9) P8(0.1) O1(0.9) O1A(0.1) O2(0.9)
 O2A(0.1) O3(0.9) O3A(0.1) O4(0.9) O4A(0.1) O5(0.9) O5A(0.1) O6(0.9) O6A(0.1)
 H11A(0.9) H11B(0.9) H11C(0.1) H11D(0.1) H13A(0.9) H13B(0.9) H13C(0.1)
 H13D(0.1) C15(0.9) H15A(0.9) H15B(0.9) C15A(0.1) H15C(0.1) H15D(0.1) C16(0.9)
 H16A(0.9) H16B(0.9) H16C(0.9) C16A(0.1) H16D(0.1) H16E(0.1) H16F(0.1)
 H17A(0.9) H17B(0.9) H17C(0.1) H17D(0.1) C19(0.75) H19A(0.75) H19B(0.75)
 C19A(0.25) H19C(0.25) H19D(0.25) C20(0.75) H20A(0.75) H20B(0.75) H20C(0.75)
 C20A(0.25) H20D(0.25) H20E(0.25) H20F(0.25) C21(0.66667) H21A(0.66667)
 H21B(0.66667) C21A(0.33333) H21C(0.33333) H21D(0.33333) C22(0.66667)
 H22A(0.66667) H22B(0.66667) H22C(0.66667) C22A(0.33333) H22D(0.33333)
 H22E(0.33333) H22F(0.33333) Cl1A(0.15) Cl1S(0.85) C1S(0.7) H1SA(0.7) H1SB(0.7)
 C1SA(0.3) H1SC(0.3) H1SD(0.3)
6.a Secondary CH2 refined with riding coordinates:
 C11(H11A,H11B), C11(H11C,H11D), C13(H13A,H13B), C13(H13C,H13D), C15(H15A,
 H15B), C15A(H15C,H15D), C17(H17A,H17B), C17(H17C,H17D), C19(H19A,H19B),
 C19A(H19C,H19D), C21(H21A,H21B), C21A(H21C,H21D), C1S(H1SA,H1SB), C1SA(H1SC,
 H1SD)
6.b Aromatic/amide H refined with riding coordinates:
 C1(H1), C2(H2), C3(H3), C4(H4), C5(H5), C32(H32), C33(H33), C37(H37),
 C38(H38), C42(H42), C43(H43), C47(H47), C48(H48), C52(H52), C53(H53), C54(H54),
  C55(H55), C56(H56), C62(H62), C63(H63), C64(H64), C65(H65), C66(H66),
 C72(H72), C73(H73), C74(H74), C75(H75), C76(H76), C82(H82), C83(H83), C84(H84),
  C85(H85), C86(H86)
6.c Idealised Me refined as rotating group:
 C12(H12A,H12B,H12C), C14(H14A,H14B,H14C), C16(H16A,H16B,H16C), C16A(H16D,H16E,
 H16F), C18(H18A,H18B,H18C), C20(H20A,H20B,H20C), C20A(H20D,H20E,H20F),
 C22(H22A,H22B,H22C), C22A(H22D,H22E,H22F)
;
_olex2_submission_special_instructions 'No special instructions were received'

loop_
_space_group_symop_operation_xyz
'x, y, z'
'-x+1/2, y+1/2, -z+1/2'
'-x, -y, -z'
'x-1/2, -y-1/2, z-1/2'

loop_
_atom_site_label
_atom_site_type_symbol
_atom_site_fract_x
_atom_site_fract_y
_atom_site_fract_z
_atom_site_U_iso_or_equiv
_atom_site_adp_type
_atom_site_occupancy
_atom_site_site_symmetry_order
_atom_site_calc_flag
_atom_site_refinement_flags_posn
_atom_site_refinement_flags_adp
_atom_site_refinement_flags_occupancy
_atom_site_disorder_assembly
_atom_site_disorder_group
Ir1 Ir 0.75740(2) 0.30676(2) 0.47377(2) 0.01762(7) Uani 1 1 d . . . . .
Ru1 Ru 0.69815(3) 0.38404(2) 0.31076(2) 0.02143(9) Uani 1 1 d . . . . .
Co1 Co 0.48319(6) 0.38781(3) 0.10761(5) 0.02547(17) Uani 1 1 d . . . . .
Cl1 Cl 0.86802(9) 0.39118(4) 0.30146(7) 0.0330(3) Uani 1 1 d . . . . .
Cl2 Cl 0.70815(9) 0.44263(4) 0.40652(7) 0.0305(2) Uani 1 1 d . . . . .
Cl3 Cl 0.81260(8) 0.26199(4) 0.59226(6) 0.0243(2) Uani 1 1 d . . . . .
P0AA P 0.6067(18) 0.3419(9) 0.1192(14) 0.037(7) Uani 0.1 1 d D U P A 2
P1 P 0.59541(9) 0.43952(4) 0.13873(7) 0.0256(3) Uani 1 1 d . U . . .
P2 P 0.45906(13) 0.39205(7) 0.23431(11) 0.0234(4) Uani 0.9 1 d . . P A 1
P3 P 0.59646(16) 0.33612(8) 0.14069(14) 0.0240(4) Uani 0.9 1 d . . P A 1
P8 P 0.4496(16) 0.3767(7) 0.2172(13) 0.035(5) Uani 0.1 1 d . U P A 2
O1 O 0.6604(3) 0.44005(13) 0.0658(2) 0.0307(8) Uani 0.9 1 d D . P B 1
O1A O 0.6360(14) 0.4675(14) 0.069(2) 0.036(7) Uani 0.1 1 d D U P B 2
O2 O 0.5505(3) 0.48920(12) 0.1324(2) 0.0297(8) Uani 0.9 1 d D . P B 1
O2A O 0.508(2) 0.4808(8) 0.168(2) 0.025(7) Uani 0.1 1 d D U P B 2
O3 O 0.4213(3) 0.44221(13) 0.2471(2) 0.0311(8) Uani 0.9 1 d . U P A 1
O3A O 0.356(3) 0.4053(13) 0.240(2) 0.046(8) Uani 0.1 1 d D U P A 2
O4 O 0.3642(3) 0.36468(13) 0.2523(2) 0.0328(9) Uani 0.9 1 d . . P A 1
O4A O 0.414(2) 0.3274(10) 0.2221(17) 0.020(6) Uani 0.1 1 d . U P A 2
O5 O 0.5381(3) 0.29284(14) 0.1621(3) 0.0428(10) Uani 0.9 1 d D U P A 1
O5A O 0.575(3) 0.2900(10) 0.091(2) 0.041(6) Uani 0.1 1 d D U P A 2
O6 O 0.6446(3) 0.32314(15) 0.0628(2) 0.0409(10) Uani 0.9 1 d . U P A 1
O6A O 0.678(3) 0.3617(15) 0.066(3) 0.062(7) Uani 0.1 1 d D U P A 2
O7 O 0.6678(2) 0.43547(11) 0.2203(2) 0.0295(7) Uani 1 1 d . . . . .
O8 O 0.5440(2) 0.38081(11) 0.3043(2) 0.0283(7) Uani 1 1 d . . . . .
O9 O 0.6848(3) 0.34233(12) 0.21072(19) 0.0329(8) Uani 1 1 d . . . . .
N1 N 0.7208(3) 0.34407(13) 0.3842(2) 0.0237(8) Uani 1 1 d . . . . .
N2 N 0.9051(3) 0.32249(13) 0.4731(2) 0.0211(8) Uani 1 1 d . . . . .
N3 N 0.7477(3) 0.36039(12) 0.5502(2) 0.0210(8) Uani 1 1 d . . . . .
N4 N 0.6130(3) 0.28890(13) 0.4799(2) 0.0212(8) Uani 1 1 d . . . . .
N5 N 0.7698(3) 0.25016(12) 0.4048(2) 0.0186(7) Uani 1 1 d . . . . .
C1 C 0.4121(4) 0.42348(18) 0.0038(3) 0.0383(13) Uani 1 1 d . . . . .
H1 H 0.4287 0.4532 -0.0109 0.046 Uiso 1 1 calc R . . . .
C2 C 0.3409(4) 0.4117(2) 0.0535(3) 0.0394(13) Uani 1 1 d . . . . .
H2 H 0.3016 0.4322 0.0786 0.047 Uiso 1 1 calc R . . . .
C3 C 0.3388(4) 0.3639(2) 0.0592(3) 0.0422(14) Uani 1 1 d . . . . .
H3 H 0.2978 0.3468 0.0889 0.051 Uiso 1 1 calc R . . . .
C4 C 0.4069(4) 0.34619(19) 0.0140(3) 0.0363(12) Uani 1 1 d . . . . .
H4 H 0.4198 0.3150 0.0069 0.044 Uiso 1 1 calc R . . . .
C5 C 0.4539(4) 0.38280(18) -0.0200(3) 0.0359(12) Uani 1 1 d . . . . .
H5 H 0.5044 0.3804 -0.0530 0.043 Uiso 1 1 calc R . . . .
C11 C 0.7458(4) 0.47022(19) 0.0743(3) 0.0384(12) Uani 1 1 d D U . . .
H11A H 0.8011 0.4595 0.1187 0.046 Uiso 0.9 1 calc R . P B 1
H11B H 0.7261 0.5010 0.0888 0.046 Uiso 0.9 1 calc R . P B 1
H11C H 0.7777 0.4441 0.1069 0.046 Uiso 0.1 1 calc R . P B 2
H11D H 0.7710 0.4980 0.1051 0.046 Uiso 0.1 1 calc R . P B 2
C12 C 0.7797(6) 0.4707(3) -0.0076(4) 0.0599(18) Uani 1 1 d . . . . .
H12A H 0.8019 0.4404 -0.0199 0.090 Uiso 1 1 calc GR . . . .
H12B H 0.8359 0.4920 -0.0051 0.090 Uiso 1 1 calc GR . . . .
H12C H 0.7233 0.4801 -0.0513 0.090 Uiso 1 1 calc GR . . . .
C13 C 0.5620(4) 0.52040(18) 0.2015(3) 0.0360(12) Uani 1 1 d D . . . .
H13A H 0.6205 0.5405 0.2005 0.043 Uiso 0.9 1 calc R . P B 1
H13B H 0.5751 0.5034 0.2543 0.043 Uiso 0.9 1 calc R . P B 1
H13C H 0.6079 0.5321 0.1660 0.043 Uiso 0.1 1 calc R . P B 2
H13D H 0.5991 0.5162 0.2591 0.043 Uiso 0.1 1 calc R . P B 2
C14 C 0.4679(5) 0.5482(2) 0.1962(4) 0.0454(14) Uani 1 1 d . . . . .
H14A H 0.4523 0.5633 0.1421 0.068 Uiso 1 1 calc GR . . . .
H14B H 0.4785 0.5710 0.2404 0.068 Uiso 1 1 calc GR . . . .
H14C H 0.4114 0.5286 0.2028 0.068 Uiso 1 1 calc GR . . . .
C15 C 0.3975(5) 0.4555(2) 0.3266(4) 0.0398(13) Uani 0.9 1 d . U P A 1
H15A H 0.4347 0.4834 0.3465 0.048 Uiso 0.9 1 calc R . P A 1
H15B H 0.4188 0.4314 0.3680 0.048 Uiso 0.9 1 calc R . P A 1
C15A C 0.359(4) 0.438(2) 0.303(4) 0.053(8) Uani 0.1 1 d D U P A 2
H15C H 0.3771 0.4680 0.2828 0.063 Uiso 0.1 1 calc R . P A 2
H15D H 0.4091 0.4298 0.3524 0.063 Uiso 0.1 1 calc R . P A 2
C16 C 0.2864(5) 0.4634(2) 0.3172(5) 0.0515(17) Uani 0.9 1 d . U P A 1
H16A H 0.2665 0.4888 0.2793 0.077 Uiso 0.9 1 calc GR . P A 1
H16B H 0.2701 0.4704 0.3715 0.077 Uiso 0.9 1 calc GR . P A 1
H16C H 0.2497 0.4362 0.2946 0.077 Uiso 0.9 1 calc GR . P A 1
C16A C 0.254(4) 0.440(3) 0.323(4) 0.052(8) Uani 0.1 1 d D U P A 2
H16D H 0.2040 0.4306 0.2748 0.079 Uiso 0.1 1 calc GR . P A 2
H16E H 0.2394 0.4709 0.3389 0.079 Uiso 0.1 1 calc GR . P A 2
H16F H 0.2509 0.4195 0.3698 0.079 Uiso 0.1 1 calc GR . P A 2
C17 C 0.3699(5) 0.3176(2) 0.2816(4) 0.0455(14) Uani 1 1 d . . . . .
H17A H 0.4343 0.3119 0.3206 0.055 Uiso 0.9 1 calc R . P A 1
H17B H 0.3643 0.2963 0.2345 0.055 Uiso 0.9 1 calc R . P A 1
H17C H 0.4137 0.3356 0.3250 0.055 Uiso 0.1 1 calc R . P A 2
H17D H 0.3965 0.2865 0.2914 0.055 Uiso 0.1 1 calc R . P A 2
C18 C 0.2820(5) 0.3129(2) 0.3242(4) 0.0567(18) Uani 1 1 d . . . . .
H18A H 0.2893 0.3341 0.3706 0.085 Uiso 1 1 calc GR . . . .
H18B H 0.2796 0.2820 0.3450 0.085 Uiso 1 1 calc GR . . . .
H18C H 0.2193 0.3194 0.2848 0.085 Uiso 1 1 calc GR . . . .
C19 C 0.5935(6) 0.2533(2) 0.2024(5) 0.0408(15) Uani 0.75 1 d D U P A 1
H19A H 0.6628 0.2622 0.2294 0.049 Uiso 0.75 1 calc R . P A 1
H19B H 0.5586 0.2410 0.2454 0.049 Uiso 0.75 1 calc R . P A 1
C19A C 0.5827(17) 0.2495(8) 0.1475(17) 0.047(5) Uani 0.25 1 d D U P A 2
H19C H 0.5258 0.2283 0.1301 0.056 Uiso 0.25 1 calc R . P A 2
H19D H 0.5854 0.2585 0.2059 0.056 Uiso 0.25 1 calc R . P A 2
C20 C 0.5978(7) 0.2188(3) 0.1388(5) 0.053(2) Uani 0.75 1 d D U P A 1
H20A H 0.5298 0.2138 0.1062 0.079 Uiso 0.75 1 calc GR . P A 1
H20B H 0.6238 0.1905 0.1656 0.079 Uiso 0.75 1 calc GR . P A 1
H20C H 0.6425 0.2291 0.1020 0.079 Uiso 0.75 1 calc GR . P A 1
C20A C 0.6821(15) 0.2294(8) 0.1348(14) 0.041(4) Uani 0.25 1 d D U P A 2
H20D H 0.6837 0.2286 0.0754 0.062 Uiso 0.25 1 calc GR . P A 2
H20E H 0.6889 0.1987 0.1572 0.062 Uiso 0.25 1 calc GR . P A 2
H20F H 0.7381 0.2480 0.1636 0.062 Uiso 0.25 1 calc GR . P A 2
C21 C 0.7481(7) 0.3045(3) 0.0700(6) 0.0509(19) Uani 0.6667 1 d D U P A 1
H21A H 0.7499 0.2817 0.0262 0.061 Uiso 0.6667 1 calc R . P A 1
H21B H 0.7703 0.2900 0.1248 0.061 Uiso 0.6667 1 calc R . P A 1
C21A C 0.7623(16) 0.3379(7) 0.0683(12) 0.054(4) Uani 0.3333 1 d D U P A 2
H21C H 0.7499 0.3054 0.0761 0.064 Uiso 0.3333 1 calc R . P A 2
H21D H 0.8164 0.3483 0.1140 0.064 Uiso 0.3333 1 calc R . P A 2
C22 C 0.8149(9) 0.3436(4) 0.0602(7) 0.063(3) Uani 0.6667 1 d D U P A 1
H22A H 0.7911 0.3579 0.0062 0.094 Uiso 0.6667 1 calc GR . P A 1
H22B H 0.8844 0.3330 0.0634 0.094 Uiso 0.6667 1 calc GR . P A 1
H22C H 0.8131 0.3656 0.1045 0.094 Uiso 0.6667 1 calc GR . P A 1
C22A C 0.791(3) 0.3461(12) -0.0138(16) 0.116(12) Uani 0.3333 1 d D U P A 2
H22D H 0.7464 0.3693 -0.0440 0.174 Uiso 0.3333 1 calc GR . P A 2
H22E H 0.7837 0.3180 -0.0460 0.174 Uiso 0.3333 1 calc GR . P A 2
H22F H 0.8611 0.3564 -0.0054 0.174 Uiso 0.3333 1 calc GR . P A 2
C31 C 0.9643(3) 0.30268(15) 0.4244(3) 0.0230(9) Uani 1 1 d . . . . .
C32 C 1.0591(4) 0.32651(17) 0.4361(3) 0.0299(11) Uani 1 1 d . . . . .
H32 H 1.1139 0.3203 0.4090 0.036 Uiso 1 1 calc R . . . .
C33 C 1.0559(4) 0.35919(18) 0.4925(3) 0.0318(11) Uani 1 1 d . . . . .
H33 H 1.1090 0.3796 0.5135 0.038 Uiso 1 1 calc R . . . .
C34 C 0.9589(3) 0.35789(16) 0.5153(3) 0.0249(10) Uani 1 1 d . . . . .
C35 C 0.9236(3) 0.38710(16) 0.5696(3) 0.0249(10) Uani 1 1 d . . . . .
C36 C 0.8256(4) 0.38861(15) 0.5837(3) 0.0253(10) Uani 1 1 d . . . . .
C37 C 0.7856(4) 0.42225(15) 0.6325(3) 0.0255(10) Uani 1 1 d . . . . .
H37 H 0.8232 0.4457 0.6638 0.031 Uiso 1 1 calc R . . . .
C38 C 0.6868(4) 0.41472(16) 0.6259(3) 0.0267(10) Uani 1 1 d . . . . .
H38 H 0.6413 0.4320 0.6509 0.032 Uiso 1 1 calc R . . . .
C39 C 0.6617(3) 0.37523(15) 0.5732(3) 0.0231(9) Uani 1 1 d . . . . .
C40 C 0.5663(3) 0.35564(15) 0.5538(3) 0.0228(9) Uani 1 1 d . . . . .
C41 C 0.5447(3) 0.31444(15) 0.5131(3) 0.0226(9) Uani 1 1 d . . . . .
C42 C 0.4508(3) 0.29040(16) 0.5026(3) 0.0264(10) Uani 1 1 d . . . . .
H42 H 0.3903 0.3009 0.5180 0.032 Uiso 1 1 calc R . . . .
C43 C 0.4635(4) 0.25042(17) 0.4672(3) 0.0277(10) Uani 1 1 d . . . . .
H43 H 0.4144 0.2271 0.4551 0.033 Uiso 1 1 calc R . . . .
C44 C 0.5650(3) 0.24909(15) 0.4508(3) 0.0217(9) Uani 1 1 d . . . . .
C45 C 0.6058(3) 0.21447(15) 0.4097(3) 0.0236(9) Uani 1 1 d . . . . .
C46 C 0.7003(3) 0.21590(15) 0.3879(3) 0.0225(9) Uani 1 1 d . . . . .
C47 C 0.7394(3) 0.18283(15) 0.3387(3) 0.0233(9) Uani 1 1 d . . . . .
H47 H 0.7071 0.1554 0.3188 0.028 Uiso 1 1 calc R . . . .
C48 C 0.8300(4) 0.19733(15) 0.3255(3) 0.0250(10) Uani 1 1 d . . . . .
H48 H 0.8724 0.1824 0.2940 0.030 Uiso 1 1 calc R . . . .
C49 C 0.8500(3) 0.23994(15) 0.3685(3) 0.0220(9) Uani 1 1 d . . . . .
C50 C 0.9400(3) 0.26473(16) 0.3751(3) 0.0220(9) Uani 1 1 d . . . . .
C51 C 1.0159(3) 0.24714(16) 0.3267(3) 0.0238(9) Uani 1 1 d . . . . .
C52 C 1.0204(4) 0.26419(19) 0.2496(3) 0.0320(11) Uani 1 1 d . . . . .
H52 H 0.9774 0.2884 0.2273 0.038 Uiso 1 1 calc R . . . .
C53 C 1.0884(4) 0.2459(2) 0.2045(3) 0.0387(13) Uani 1 1 d . . . . .
H53 H 1.0911 0.2577 0.1511 0.046 Uiso 1 1 calc R . . . .
C54 C 1.1515(4) 0.21106(19) 0.2364(4) 0.0405(13) Uani 1 1 d . . . . .
H54 H 1.1976 0.1987 0.2052 0.049 Uiso 1 1 calc R . . . .
C55 C 1.1476(4) 0.19434(19) 0.3128(4) 0.0461(15) Uani 1 1 d . . . . .
H55 H 1.1910 0.1702 0.3349 0.055 Uiso 1 1 calc R . . . .
C56 C 1.0802(4) 0.21231(18) 0.3591(3) 0.0362(12) Uani 1 1 d . . . . .
H56 H 1.0784 0.2007 0.4127 0.043 Uiso 1 1 calc R . . . .
C61 C 0.9959(3) 0.42143(16) 0.6152(3) 0.0267(10) Uani 1 1 d . . . . .
C62 C 0.9910(5) 0.46576(18) 0.5885(3) 0.0423(13) Uani 1 1 d . . . . .
H62 H 0.9446 0.4740 0.5396 0.051 Uiso 1 1 calc R . . . .
C63 C 1.0545(5) 0.4988(2) 0.6331(3) 0.0447(14) Uani 1 1 d . . . . .
H63 H 1.0508 0.5293 0.6147 0.054 Uiso 1 1 calc R . . . .
C64 C 1.1224(4) 0.48631(18) 0.7041(3) 0.0356(12) Uani 1 1 d . . . . .
H64 H 1.1668 0.5083 0.7335 0.043 Uiso 1 1 calc R . . . .
C65 C 1.1262(4) 0.44277(18) 0.7321(3) 0.0340(11) Uani 1 1 d . . . . .
H65 H 1.1714 0.4346 0.7817 0.041 Uiso 1 1 calc R . . . .
C66 C 1.0622(4) 0.40986(18) 0.6865(3) 0.0320(11) Uani 1 1 d . . . . .
H66 H 1.0652 0.3795 0.7054 0.038 Uiso 1 1 calc R . . . .
C71 C 0.4795(4) 0.38167(16) 0.5763(3) 0.0277(10) Uani 1 1 d . . . . .
C72 C 0.4587(4) 0.42453(17) 0.5413(3) 0.0331(11) Uani 1 1 d . . . . .
H72 H 0.5010 0.4368 0.5068 0.040 Uiso 1 1 calc R . . . .
C73 C 0.3766(4) 0.44919(19) 0.5564(3) 0.0396(13) Uani 1 1 d . . . . .
H73 H 0.3629 0.4782 0.5324 0.047 Uiso 1 1 calc R . . . .
C74 C 0.3155(4) 0.4315(2) 0.6063(3) 0.0421(13) Uani 1 1 d . . . . .
H74 H 0.2586 0.4482 0.6156 0.050 Uiso 1 1 calc R . . . .
C75 C 0.3357(4) 0.38987(19) 0.6428(3) 0.0374(12) Uani 1 1 d . . . . .
H75 H 0.2934 0.3782 0.6779 0.045 Uiso 1 1 calc R . . . .
C76 C 0.4186(4) 0.36464(18) 0.6284(3) 0.0328(11) Uani 1 1 d . . . . .
H76 H 0.4330 0.3360 0.6541 0.039 Uiso 1 1 calc R . . . .
C81 C 0.5410(3) 0.17381(16) 0.3860(3) 0.0254(10) Uani 1 1 d . . . . .
C82 C 0.4533(4) 0.17592(18) 0.3260(3) 0.0314(11) Uani 1 1 d . . . . .
H82 H 0.4341 0.2037 0.2984 0.038 Uiso 1 1 calc R . . . .
C83 C 0.3935(4) 0.1381(2) 0.3060(3) 0.0374(12) Uani 1 1 d . . . . .
H83 H 0.3337 0.1402 0.2649 0.045 Uiso 1 1 calc R . . . .
C84 C 0.4198(4) 0.0972(2) 0.3451(4) 0.0419(13) Uani 1 1 d . . . . .
H84 H 0.3786 0.0713 0.3308 0.050 Uiso 1 1 calc R . . . .
C85 C 0.5066(4) 0.09458(19) 0.4050(4) 0.0408(13) Uani 1 1 d . . . . .
H85 H 0.5248 0.0668 0.4328 0.049 Uiso 1 1 calc R . . . .
C86 C 0.5678(4) 0.13254(17) 0.4249(3) 0.0345(11) Uani 1 1 d . . . . .
H86 H 0.6282 0.1302 0.4654 0.041 Uiso 1 1 calc R . . . .
Cl1A Cl 1.0509(14) 0.3623(6) 0.1236(11) 0.097(5) Uani 0.15 1 d D U P C 2
Cl1S Cl 1.1004(2) 0.37874(10) 0.16142(19) 0.0865(8) Uani 0.85 1 d D . P D 1
Cl2S Cl 1.0531(2) 0.47102(9) 0.12730(17) 0.1064(8) Uani 1 1 d D . . . .
C1S C 1.0327(10) 0.4262(4) 0.1892(8) 0.082(3) Uani 0.7 1 d D U P D 1
H1SA H 0.9597 0.4192 0.1807 0.098 Uiso 0.7 1 calc R . P D 1
H1SB H 1.0568 0.4338 0.2484 0.098 Uiso 0.7 1 calc R . P D 1
C1SA C 1.013(2) 0.4163(5) 0.1344(19) 0.079(7) Uani 0.3 1 d D U P C 2
H1SC H 0.9968 0.4158 0.1908 0.094 Uiso 0.3 1 calc R . P C 2
H1SD H 0.9458 0.4168 0.0966 0.094 Uiso 0.3 1 calc R . P C 2

loop_
_atom_site_aniso_label
_atom_site_aniso_U_11
_atom_site_aniso_U_22
_atom_site_aniso_U_33
_atom_site_aniso_U_23
_atom_site_aniso_U_13
_atom_site_aniso_U_12
Ir1 0.01712(11) 0.01951(11) 0.01724(10) -0.00054(7) 0.00582(7) 0.00053(7)
Ru1 0.02280(19) 0.02158(18) 0.02038(17) 0.00112(13) 0.00531(14) -0.00113(13)
Co1 0.0254(4) 0.0246(4) 0.0252(4) 0.0012(3) 0.0020(3) -0.0034(3)
Cl1 0.0254(6) 0.0393(7) 0.0352(6) 0.0057(5) 0.0084(5) -0.0028(5)
Cl2 0.0420(7) 0.0211(5) 0.0271(5) -0.0029(4) 0.0032(5) 0.0009(5)
Cl3 0.0264(5) 0.0274(5) 0.0195(5) 0.0036(4) 0.0055(4) 0.0048(4)
P0AA 0.035(8) 0.034(8) 0.037(8) 0.003(5) -0.001(5) 0.002(4)
P1 0.0308(6) 0.0234(6) 0.0218(5) 0.0020(5) 0.0029(5) -0.0049(5)
P2 0.0201(8) 0.0269(9) 0.0231(8) 0.0032(7) 0.0042(6) -0.0018(7)
P3 0.0262(9) 0.0229(9) 0.0224(9) -0.0017(8) 0.0035(7) -0.0020(6)
P8 0.033(6) 0.034(7) 0.036(7) -0.001(4) 0.000(4) 0.000(5)
O1 0.036(2) 0.029(2) 0.0296(19) -0.0016(16) 0.0104(17) -0.0046(17)
O1A 0.038(3) 0.039(15) 0.033(7) 0.012(10) 0.009(3) -0.005(3)
O2 0.038(2) 0.0225(19) 0.0284(19) -0.0029(15) 0.0054(17) -0.0026(16)
O2A 0.025(8) 0.025(8) 0.027(8) 0.001(5) 0.006(5) -0.003(5)
O3 0.0318(19) 0.032(2) 0.0303(17) 0.0020(15) 0.0067(15) 0.0045(16)
O3A 0.046(8) 0.045(8) 0.046(8) 0.003(4) 0.008(4) 0.000(4)
O4 0.027(2) 0.036(2) 0.036(2) 0.0071(17) 0.0086(17) -0.0032(17)
O4A 0.020(7) 0.021(7) 0.020(7) -0.001(5) 0.003(5) 0.000(5)
O5 0.029(2) 0.0323(19) 0.064(3) 0.0154(18) -0.0005(19) -0.0019(16)
O5A 0.039(7) 0.039(7) 0.043(7) -0.008(4) 0.002(5) 0.002(4)
O6 0.053(2) 0.048(2) 0.0228(19) -0.0055(18) 0.0102(17) 0.0112(19)
O6A 0.067(8) 0.064(9) 0.057(8) 0.001(5) 0.015(5) -0.008(5)
O7 0.0303(18) 0.0279(17) 0.0294(17) 0.0109(14) 0.0037(14) -0.0067(14)
O8 0.0227(17) 0.0341(18) 0.0298(17) 0.0006(14) 0.0088(14) -0.0036(14)
O9 0.038(2) 0.037(2) 0.0220(16) -0.0064(14) 0.0011(15) 0.0112(16)
N1 0.0159(18) 0.031(2) 0.0264(19) -0.0110(16) 0.0092(15) -0.0020(16)
N2 0.0204(19) 0.0265(19) 0.0180(17) -0.0036(15) 0.0073(15) -0.0039(15)
N3 0.023(2) 0.0197(18) 0.0224(17) -0.0012(15) 0.0102(15) 0.0022(15)
N4 0.0211(19) 0.0246(19) 0.0205(17) 0.0004(15) 0.0104(15) 0.0004(15)
N5 0.0169(18) 0.0175(17) 0.0222(17) -0.0014(14) 0.0062(14) 0.0019(14)
C1 0.046(3) 0.032(3) 0.029(2) 0.010(2) -0.011(2) -0.007(2)
C2 0.029(3) 0.049(3) 0.035(3) -0.004(2) -0.007(2) 0.002(2)
C3 0.029(3) 0.054(4) 0.037(3) 0.006(3) -0.011(2) -0.022(3)
C4 0.041(3) 0.036(3) 0.024(2) -0.001(2) -0.012(2) -0.006(2)
C5 0.039(3) 0.042(3) 0.023(2) 0.004(2) -0.002(2) -0.003(2)
C11 0.037(3) 0.041(3) 0.038(3) 0.001(2) 0.012(2) -0.008(2)
C12 0.064(4) 0.063(4) 0.062(4) 0.004(3) 0.034(4) -0.007(4)
C13 0.042(3) 0.029(3) 0.037(3) -0.011(2) 0.007(2) -0.006(2)
C14 0.051(4) 0.039(3) 0.052(3) 0.000(3) 0.023(3) 0.001(3)
C15 0.049(3) 0.041(3) 0.032(3) 0.002(2) 0.014(2) 0.008(3)
C15A 0.052(9) 0.053(9) 0.053(9) -0.003(5) 0.011(4) -0.001(4)
C16 0.048(3) 0.047(4) 0.066(4) -0.008(3) 0.027(3) 0.008(3)
C16A 0.052(9) 0.053(9) 0.053(9) 0.000(3) 0.011(3) 0.001(3)
C17 0.048(4) 0.045(3) 0.043(3) -0.001(3) 0.009(3) -0.020(3)
C18 0.034(3) 0.075(5) 0.058(4) 0.026(3) 0.000(3) -0.017(3)
C19 0.033(3) 0.031(2) 0.055(3) 0.014(2) -0.001(3) -0.001(2)
C19A 0.042(8) 0.044(7) 0.053(9) -0.002(8) 0.004(7) 0.003(6)
C20 0.050(5) 0.040(3) 0.061(4) 0.007(3) -0.011(3) 0.013(3)
C20A 0.037(8) 0.037(7) 0.044(10) -0.011(6) -0.003(6) -0.002(6)
C21 0.053(3) 0.060(4) 0.040(4) -0.012(3) 0.011(2) 0.011(2)
C21A 0.060(6) 0.039(7) 0.064(9) 0.005(7) 0.020(6) -0.022(6)
C22 0.061(4) 0.065(5) 0.065(7) -0.014(4) 0.021(4) 0.005(3)
C22A 0.133(15) 0.14(3) 0.096(11) 0.061(13) 0.066(12) 0.066(18)
C31 0.017(2) 0.030(2) 0.022(2) 0.0002(18) 0.0029(18) -0.0043(18)
C32 0.023(2) 0.037(3) 0.032(2) -0.007(2) 0.014(2) -0.006(2)
C33 0.022(2) 0.039(3) 0.036(3) -0.008(2) 0.011(2) -0.007(2)
C34 0.024(2) 0.027(2) 0.024(2) 0.0000(19) 0.0060(18) -0.0073(19)
C35 0.026(2) 0.030(2) 0.021(2) 0.0015(18) 0.0092(19) -0.0028(19)
C36 0.030(3) 0.023(2) 0.023(2) -0.0011(18) 0.0049(19) -0.0015(19)
C37 0.031(3) 0.022(2) 0.025(2) -0.0039(18) 0.0094(19) 0.0005(19)
C38 0.031(3) 0.024(2) 0.026(2) -0.0048(19) 0.007(2) 0.0013(19)
C39 0.027(2) 0.023(2) 0.022(2) 0.0034(18) 0.0096(18) 0.0059(18)
C40 0.021(2) 0.026(2) 0.022(2) -0.0005(18) 0.0077(18) 0.0039(18)
C41 0.022(2) 0.026(2) 0.022(2) 0.0024(18) 0.0068(18) 0.0030(18)
C42 0.020(2) 0.033(3) 0.028(2) -0.004(2) 0.0088(19) -0.0005(19)
C43 0.023(2) 0.034(3) 0.028(2) 0.000(2) 0.0099(19) -0.003(2)
C44 0.019(2) 0.024(2) 0.023(2) 0.0034(18) 0.0061(18) 0.0017(18)
C45 0.027(2) 0.023(2) 0.022(2) 0.0004(18) 0.0060(19) 0.0011(19)
C46 0.025(2) 0.022(2) 0.020(2) 0.0021(17) 0.0027(18) 0.0032(18)
C47 0.019(2) 0.023(2) 0.027(2) -0.0008(18) 0.0039(18) 0.0023(18)
C48 0.024(2) 0.029(2) 0.022(2) -0.0025(18) 0.0043(19) 0.0055(19)
C49 0.021(2) 0.023(2) 0.021(2) 0.0019(17) 0.0018(17) 0.0040(18)
C50 0.021(2) 0.029(2) 0.0163(19) 0.0029(17) 0.0057(17) 0.0036(18)
C51 0.018(2) 0.031(2) 0.025(2) -0.0038(19) 0.0085(18) -0.0035(18)
C52 0.029(3) 0.043(3) 0.024(2) -0.002(2) 0.007(2) -0.002(2)
C53 0.037(3) 0.057(4) 0.027(2) -0.010(2) 0.019(2) -0.009(3)
C54 0.038(3) 0.042(3) 0.049(3) -0.012(3) 0.029(3) -0.005(2)
C55 0.038(3) 0.038(3) 0.071(4) 0.006(3) 0.032(3) 0.014(2)
C56 0.037(3) 0.038(3) 0.039(3) 0.011(2) 0.022(2) 0.009(2)
C61 0.024(2) 0.032(3) 0.025(2) -0.007(2) 0.0086(19) -0.008(2)
C62 0.056(4) 0.034(3) 0.033(3) -0.004(2) -0.001(3) -0.009(3)
C63 0.058(4) 0.032(3) 0.043(3) -0.002(2) 0.005(3) -0.011(3)
C64 0.037(3) 0.041(3) 0.031(3) -0.012(2) 0.012(2) -0.012(2)
C65 0.030(3) 0.039(3) 0.034(3) -0.004(2) 0.009(2) -0.007(2)
C66 0.025(3) 0.034(3) 0.037(3) -0.004(2) 0.005(2) -0.007(2)
C71 0.025(2) 0.029(3) 0.030(2) -0.004(2) 0.007(2) 0.003(2)
C72 0.036(3) 0.033(3) 0.034(3) 0.000(2) 0.016(2) 0.007(2)
C73 0.044(3) 0.033(3) 0.043(3) -0.003(2) 0.013(3) 0.013(2)
C74 0.036(3) 0.051(3) 0.041(3) -0.010(3) 0.012(2) 0.010(3)
C75 0.033(3) 0.046(3) 0.037(3) -0.011(2) 0.017(2) 0.000(2)
C76 0.035(3) 0.034(3) 0.033(3) -0.002(2) 0.016(2) 0.001(2)
C81 0.020(2) 0.030(2) 0.028(2) -0.0030(19) 0.0080(19) 0.0016(19)
C82 0.025(3) 0.034(3) 0.036(3) -0.004(2) 0.009(2) 0.006(2)
C83 0.020(2) 0.052(3) 0.041(3) -0.016(3) 0.007(2) -0.005(2)
C84 0.038(3) 0.041(3) 0.052(3) -0.012(3) 0.022(3) -0.016(3)
C85 0.047(3) 0.030(3) 0.047(3) 0.003(2) 0.012(3) -0.011(2)
C86 0.034(3) 0.033(3) 0.036(3) -0.001(2) 0.005(2) -0.008(2)
Cl1A 0.095(11) 0.123(11) 0.075(10) 0.010(8) 0.019(8) -0.029(8)
Cl1S 0.0855(19) 0.0825(18) 0.0911(19) 0.0170(15) 0.0159(15) 0.0240(15)
Cl2S 0.130(2) 0.0814(16) 0.1080(18) 0.0285(14) 0.0226(16) -0.0182(15)
C1S 0.078(5) 0.080(5) 0.087(5) 0.019(4) 0.016(4) -0.008(4)
C1SA 0.078(8) 0.081(8) 0.078(8) 0.002(3) 0.015(3) -0.002(3)

loop_
_atom_type_symbol
_atom_type_description
_atom_type_scat_dispersion_real
_atom_type_scat_dispersion_imag
_atom_type_scat_source
C C 0.0181 0.0091 'International Tables Vol C Tables 4.2.6.8 and 6.1.1.4'
H H 0.0000 0.0000 'International Tables Vol C Tables 4.2.6.8 and 6.1.1.4'
Cl Cl 0.3639 0.7018 'International Tables Vol C Tables 4.2.6.8 and 6.1.1.4'
Co Co -2.3653 3.6143 'International Tables Vol C Tables 4.2.6.8 and 6.1.1.4'
Ir Ir -4.7710 6.5667 'International Tables Vol C Tables 4.2.6.8 and 6.1.1.4'
N N 0.0311 0.0180 'International Tables Vol C Tables 4.2.6.8 and 6.1.1.4'
O O 0.0492 0.0322 'International Tables Vol C Tables 4.2.6.8 and 6.1.1.4'
P P 0.2955 0.4335 'International Tables Vol C Tables 4.2.6.8 and 6.1.1.4'
Ru Ru 0.0552 3.2960 'International Tables Vol C Tables 4.2.6.8 and 6.1.1.4'

loop_
_geom_angle_atom_site_label_1
_geom_angle_atom_site_label_2
_geom_angle_atom_site_label_3
_geom_angle
N1 Ir1 Cl3 176.43(12)
N1 Ir1 N2 88.37(15)
N1 Ir1 N3 89.15(15)
N1 Ir1 N4 94.76(15)
N1 Ir1 N5 95.03(15)
N2 Ir1 Cl3 88.78(11)
N2 Ir1 N5 90.05(14)
N3 Ir1 Cl3 88.71(10)
N3 Ir1 N2 90.19(14)
N3 Ir1 N5 175.81(14)
N4 Ir1 Cl3 88.10(10)
N4 Ir1 N2 176.87(14)
N4 Ir1 N3 89.83(14)
N4 Ir1 N5 89.71(14)
N5 Ir1 Cl3 87.12(10)
Cl2 Ru1 Cl1 92.63(5)
O7 Ru1 Cl1 87.09(9)
O7 Ru1 Cl2 85.18(10)
O8 Ru1 Cl1 172.95(9)
O8 Ru1 Cl2 89.83(10)
O8 Ru1 O7 86.53(13)
O9 Ru1 Cl1 86.49(11)
O9 Ru1 Cl2 169.13(10)
O9 Ru1 O7 83.95(14)
O9 Ru1 O8 89.85(13)
N1 Ru1 Cl1 93.74(12)
N1 Ru1 Cl2 93.50(12)
N1 Ru1 O7 178.48(15)
N1 Ru1 O8 92.70(15)
N1 Ru1 O9 97.36(15)
P0AA Co1 P1 86.0(7)
P1 Co1 P2 87.62(7)
P1 Co1 P3 90.77(7)
P3 Co1 P2 91.62(8)
P8 Co1 P0AA 97.2(8)
P8 Co1 P1 100.2(6)
P8 Co1 C1 133.3(6)
P8 Co1 C2 95.4(6)
P8 Co1 C3 86.0(6)
P8 Co1 C4 114.2(6)
P8 Co1 C5 152.3(6)
C1 Co1 P0AA 128.9(6)
C1 Co1 P1 91.51(15)
C1 Co1 P2 128.86(18)
C1 Co1 P3 139.52(18)
C1 Co1 C2 39.9(2)
C1 Co1 C3 67.0(2)
C1 Co1 C4 67.0(2)
C2 Co1 P0AA 153.8(7)
C2 Co1 P1 114.21(17)
C2 Co1 P2 95.46(17)
C2 Co1 P3 154.24(17)
C2 Co1 C3 40.0(2)
C2 Co1 C4 66.5(2)
C3 Co1 P0AA 118.3(7)
C3 Co1 P1 154.15(18)
C3 Co1 P2 94.91(17)
C3 Co1 P3 114.81(18)
C3 Co1 C4 39.0(2)
C4 Co1 P0AA 87.5(7)
C4 Co1 P1 145.57(16)
C4 Co1 P2 126.79(17)
C4 Co1 P3 89.54(16)
C5 Co1 P0AA 92.2(6)
C5 Co1 P1 106.43(16)
C5 Co1 P2 160.69(17)
C5 Co1 P3 101.17(17)
C5 Co1 C1 40.0(2)
C5 Co1 C2 66.9(2)
C5 Co1 C3 66.7(2)
C5 Co1 C4 40.1(2)
O5A P0AA Co1 114.6(18)
O5A P0AA O9 110.3(18)
O6A P0AA Co1 105.7(18)
O6A P0AA O5A 111(3)
O6A P0AA O9 99(2)
O9 P0AA Co1 115.2(14)
O1 P1 Co1 106.78(14)
O1A P1 Co1 121.7(13)
O1A P1 O2A 99.7(17)
O2 P1 Co1 113.78(15)
O2 P1 O1 101.3(2)
O2A P1 Co1 94.5(6)
O7 P1 Co1 117.60(13)
O7 P1 O1 108.1(2)
O7 P1 O1A 115.3(10)
O7 P1 O2 107.89(19)
O7 P1 O2A 99.3(9)
O3 P2 Co1 106.85(15)
O4 P2 Co1 114.98(17)
O4 P2 O3 99.3(2)
O8 P2 Co1 119.36(16)
O8 P2 O3 108.8(2)
O8 P2 O4 105.6(2)
O5 P3 Co1 105.84(19)
O5 P3 O6 106.3(3)
O6 P3 Co1 110.33(19)
O9 P3 Co1 121.74(18)
O9 P3 O5 106.6(3)
O9 P3 O6 105.1(2)
O3A P8 Co1 116.7(18)
O3A P8 O8 104.9(17)
O4A P8 Co1 109.5(15)
O4A P8 O3A 102(2)
O4A P8 O8 102.3(15)
O8 P8 Co1 118.9(12)
C11 O1 P1 118.1(3)
C11 O1A P1 118(2)
C13 O2 P1 123.9(3)
C13 O2A P1 109.9(18)
C15 O3 P2 120.0(4)
C15A O3A P8 128(4)
C17 O4 P2 123.4(4)
C17 O4A P8 117(2)
C19 O5 P3 120.9(4)
C19A O5A P0AA 126(3)
C21 O6 P3 123.3(5)
C21A O6A P0AA 114(3)
P1 O7 Ru1 133.6(2)
P2 O8 Ru1 130.1(2)
P8 O8 Ru1 128.4(8)
P0AA O9 Ru1 132.6(9)
P3 O9 Ru1 128.9(2)
Ru1 N1 Ir1 171.4(2)
C31 N2 Ir1 125.7(3)
C31 N2 C34 108.0(4)
C34 N2 Ir1 126.0(3)
C36 N3 Ir1 125.8(3)
C39 N3 Ir1 125.5(3)
C39 N3 C36 108.6(4)
C41 N4 Ir1 126.3(3)
C41 N4 C44 107.5(4)
C44 N4 Ir1 126.2(3)
C46 N5 Ir1 126.3(3)
C49 N5 Ir1 125.3(3)
C49 N5 C46 108.4(4)
C2 C1 Co1 70.1(3)
C5 C1 Co1 69.4(3)
C5 C1 C2 107.4(5)
C1 C2 Co1 70.1(3)
C1 C2 C3 107.9(5)
C3 C2 Co1 70.1(3)
C2 C3 Co1 69.9(3)
C4 C3 Co1 70.6(3)
C4 C3 C2 108.5(5)
C3 C4 Co1 70.5(3)
C3 C4 C5 108.2(5)
C5 C4 Co1 69.2(3)
C1 C5 Co1 70.6(3)
C1 C5 C4 108.0(5)
C4 C5 Co1 70.7(3)
O1 C11 C12 107.0(5)
O1A C11 C12 115.2(15)
O2 C13 C14 110.0(4)
O2A C13 C14 93.7(14)
O3 C15 C16 109.8(5)
O3A C15A C16A 107(5)
O4 C17 C18 104.2(5)
O4A C17 C18 155.6(14)
C20 C19 O5 108.5(6)
O5A C19A C20A 101(2)
O6 C21 C22 106.2(8)
O6A C21A C22A 105(3)
N2 C31 C32 108.3(4)
N2 C31 C50 126.2(4)
C50 C31 C32 125.4(4)
C33 C32 C31 107.4(4)
C32 C33 C34 108.2(4)
N2 C34 C33 107.9(4)
N2 C34 C35 125.6(4)
C35 C34 C33 126.4(4)
C34 C35 C61 118.1(4)
C36 C35 C34 125.6(4)
C36 C35 C61 116.3(4)
N3 C36 C35 126.5(4)
N3 C36 C37 107.7(4)
C35 C36 C37 125.7(4)
C38 C37 C36 108.2(4)
C37 C38 C39 107.4(4)
N3 C39 C38 108.1(4)
N3 C39 C40 127.0(4)
C40 C39 C38 124.9(4)
C39 C40 C41 125.0(4)
C39 C40 C71 117.3(4)
C41 C40 C71 117.7(4)
N4 C41 C40 125.1(4)
N4 C41 C42 108.7(4)
C40 C41 C42 126.2(4)
C43 C42 C41 107.8(4)
C42 C43 C44 108.0(4)
N4 C44 C43 108.0(4)
N4 C44 C45 126.2(4)
C45 C44 C43 125.8(4)
C44 C45 C81 116.9(4)
C46 C45 C44 124.6(4)
C46 C45 C81 118.4(4)
N5 C46 C45 126.5(4)
N5 C46 C47 107.9(4)
C45 C46 C47 125.5(4)
C48 C47 C46 108.4(4)
C47 C48 C49 106.8(4)
N5 C49 C48 108.5(4)
N5 C49 C50 126.5(4)
C50 C49 C48 124.9(4)
C31 C50 C49 125.0(4)
C31 C50 C51 118.7(4)
C49 C50 C51 116.3(4)
C52 C51 C50 120.9(4)
C52 C51 C56 119.4(4)
C56 C51 C50 119.6(4)
C51 C52 C53 119.8(5)
C54 C53 C52 120.7(5)
C55 C54 C53 119.6(5)
C54 C55 C56 120.5(5)
C51 C56 C55 120.0(5)
C62 C61 C35 119.7(4)
C66 C61 C35 120.6(4)
C66 C61 C62 119.5(5)
C61 C62 C63 120.4(5)
C64 C63 C62 119.3(5)
C65 C64 C63 120.7(5)
C64 C65 C66 119.4(5)
C61 C66 C65 120.7(5)
C72 C71 C40 117.9(4)
C76 C71 C40 122.9(4)
C76 C71 C72 119.1(4)
C73 C72 C71 120.5(5)
C74 C73 C72 119.8(5)
C73 C74 C75 120.7(5)
C74 C75 C76 120.1(5)
C71 C76 C75 119.7(5)
C82 C81 C45 121.7(4)
C82 C81 C86 118.4(5)
C86 C81 C45 119.9(4)
C83 C82 C81 120.7(5)
C82 C83 C84 120.9(5)
C85 C84 C83 119.1(5)
C84 C85 C86 120.4(5)
C81 C86 C85 120.5(5)
Cl2S C1S Cl1S 108.0(6)
Cl1A C1SA Cl2S 140.5(18)

loop_
_geom_bond_atom_site_label_1
_geom_bond_atom_site_label_2
_geom_bond_distance
Ir1 Cl3 2.3546(10)
Ir1 N1 1.830(4)
Ir1 N2 2.046(4)
Ir1 N3 2.044(4)
Ir1 N4 2.039(4)
Ir1 N5 2.047(3)
Ru1 Cl1 2.3337(12)
Ru1 Cl2 2.3281(11)
Ru1 O7 2.112(3)
Ru1 O8 2.062(3)
Ru1 O9 2.036(3)
Ru1 N1 1.676(4)
Co1 P0AA 2.13(3)
Co1 P1 2.1444(14)
Co1 P2 2.1701(19)
Co1 P3 2.157(2)
Co1 P8 1.97(2)
Co1 C1 2.078(5)
Co1 C2 2.078(5)
Co1 C3 2.081(5)
Co1 C4 2.083(5)
Co1 C5 2.063(5)
P0AA O5A 1.64(4)
P0AA O6A 1.53(5)
P0AA O9 1.66(2)
P1 O1 1.614(4)
P1 O1A 1.59(3)
P1 O2 1.586(4)
P1 O2A 1.83(3)
P1 O7 1.504(3)
P2 O3 1.597(4)
P2 O4 1.588(4)
P2 O8 1.497(4)
P3 O5 1.578(5)
P3 O6 1.587(4)
P3 O9 1.500(4)
P8 O3A 1.63(4)
P8 O4A 1.54(3)
P8 O8 1.73(2)
O1 C11 1.443(6)
O1A C11 1.469(19)
O2 C13 1.449(6)
O2A C13 1.435(18)
O3 C15 1.457(7)
O3A C15A 1.41(2)
O4 C17 1.471(7)
O4A C17 1.27(3)
O5 C19 1.477(8)
O5A C19A 1.51(2)
O6 C21 1.485(10)
O6A C21A 1.335(19)
N2 C31 1.366(6)
N2 C34 1.383(6)
N3 C36 1.373(6)
N3 C39 1.360(6)
N4 C41 1.381(6)
N4 C44 1.385(6)
N5 C46 1.373(6)
N5 C49 1.366(6)
C1 C2 1.417(8)
C1 C5 1.416(8)
C2 C3 1.421(8)
C3 C4 1.388(8)
C4 C5 1.422(7)
C11 C12 1.502(8)
C13 C14 1.502(8)
C15 C16 1.495(9)
C15A C16A 1.51(2)
C17 C18 1.494(9)
C19 C20 1.470(10)
C19A C20A 1.516(18)
C21 C22 1.497(12)
C21A C22A 1.492(17)
C31 C32 1.440(6)
C31 C50 1.387(6)
C32 C33 1.345(7)
C33 C34 1.428(6)
C34 C35 1.390(6)
C35 C36 1.386(7)
C35 C61 1.505(6)
C36 C37 1.445(6)
C37 C38 1.334(7)
C38 C39 1.455(6)
C39 C40 1.390(7)
C40 C41 1.395(6)
C40 C71 1.505(6)
C41 C42 1.434(6)
C42 C43 1.345(7)
C43 C44 1.444(6)
C44 C45 1.396(6)
C45 C46 1.388(6)
C45 C81 1.494(6)
C46 C47 1.433(6)
C47 C48 1.351(7)
C48 C49 1.445(6)
C49 C50 1.404(6)
C50 C51 1.502(6)
C51 C52 1.375(7)
C51 C56 1.386(7)
C52 C53 1.393(7)
C53 C54 1.377(8)
C54 C55 1.360(8)
C55 C56 1.396(7)
C61 C62 1.382(7)
C61 C66 1.373(7)
C62 C63 1.409(7)
C63 C64 1.388(8)
C64 C65 1.367(8)
C65 C66 1.417(7)
C71 C72 1.399(7)
C71 C76 1.390(7)
C72 C73 1.387(7)
C73 C74 1.372(8)
C74 C75 1.376(8)
C75 C76 1.402(7)
C81 C82 1.389(7)
C81 C86 1.394(7)
C82 C83 1.383(7)
C83 C84 1.384(8)
C84 C85 1.379(8)
C85 C86 1.396(7)
Cl1A C1SA 1.701(17)
Cl1S C1S 1.782(11)
Cl2S C1S 1.725(10)
Cl2S C1SA 1.721(16)
